data_7115330
loop_
_publ_author_name
'Phillip Jochmann'
'Douglas W. Stephan'

_publ_section_title
;
 The synthesis and structure of [Zn(TEMPO)2]2 and
 [Zn(mu-H)(mu^2^-mu^1^:mu^1^-TEMPO)]6
;
_journal_name_full Chem.Commun.
_journal_page_first 8395
_journal_paper_doi 10.1039/C4cc03256J
_journal_volume 50
_journal_year 2014
_chemical_formula_sum 'C7.5 H15 N0.75 O0.75 Zn0.75'
_chemical_formula_weight 176.73
_chemical_name_systematic
; 
 ? 
;
_space_group_IT_number 148
_symmetry_cell_setting hexagonal
_symmetry_space_group_name_Hall '-R 3'
_symmetry_space_group_name_H-M 'R -3 :H'
_atom_sites_solution_hydrogens geom
_atom_sites_solution_primary direct
_atom_sites_solution_secondary difmap
_audit_creation_method SHELXL-97
_cell_angle_alpha 90.00
_cell_angle_beta 90.00
_cell_angle_gamma 120.00
_cell_formula_units_Z 24
_cell_length_a 19.8098(6)
_cell_length_b 19.8098(6)
_cell_length_c 14.6920(5)
_cell_measurement_temperature 150(2)
_cell_volume 4993.1(3)
_computing_structure_refinement 'SHELXL-97 (Sheldrick, 2008)'
_computing_structure_solution 'SHELXS-97 (Sheldrick, 2008)'
_diffrn_ambient_temperature 150(2)
_diffrn_measured_fraction_theta_full 0.992
_diffrn_measured_fraction_theta_max 0.992
_diffrn_radiation_monochromator graphite
_diffrn_radiation_source 'fine-focus sealed tube'
_diffrn_radiation_type MoK\a
_diffrn_radiation_wavelength 0.71073
_diffrn_reflns_av_R_equivalents 0.0000
_diffrn_reflns_av_sigmaI/netI 0.0481
_diffrn_reflns_limit_h_max 23
_diffrn_reflns_limit_h_min -23
_diffrn_reflns_limit_k_max 23
_diffrn_reflns_limit_k_min -23
_diffrn_reflns_limit_l_max 17
_diffrn_reflns_limit_l_min -17
_diffrn_reflns_number 1944
_diffrn_reflns_theta_full 24.99
_diffrn_reflns_theta_max 24.99
_diffrn_reflns_theta_min 1.82
_exptl_absorpt_coefficient_mu 2.177
_exptl_absorpt_correction_T_max 0.7333
_exptl_absorpt_correction_T_min 0.6136
_exptl_absorpt_correction_type multi-scan
_exptl_crystal_density_diffrn 1.411
_exptl_crystal_density_method 'not measured'
_exptl_crystal_F_000 2250
_exptl_crystal_size_max 0.18
_exptl_crystal_size_mid 0.16
_exptl_crystal_size_min 0.13
_refine_diff_density_max 1.143
_refine_diff_density_min -0.300
_refine_diff_density_rms 0.082
_refine_ls_extinction_method none
_refine_ls_goodness_of_fit_ref 1.025
_refine_ls_hydrogen_treatment mixed
_refine_ls_matrix_type full
_refine_ls_number_parameters 127
_refine_ls_number_reflns 1944
_refine_ls_number_restraints 0
_refine_ls_restrained_S_all 1.025
_refine_ls_R_factor_all 0.0313
_refine_ls_R_factor_gt 0.0288
_refine_ls_shift/su_max 0.001
_refine_ls_shift/su_mean 0.000
_refine_ls_structure_factor_coef Fsqd
_refine_ls_weighting_details 'calc w=1/[\s^2^(Fo^2^)+(0.0422P)^2^+4.4934P] where P=(Fo^2^+2Fc^2^)/3'
_refine_ls_weighting_scheme calc
_refine_ls_wR_factor_gt 0.0768
_refine_ls_wR_factor_ref 0.0778
_reflns_number_gt 1837
_reflns_number_total 1944
_reflns_threshold_expression >2sigma(I)
_cod_data_source_file c4cc03256j2.cif
_cod_data_source_block t1_twin
_cod_original_sg_symbol_H-M R-3
_cod_original_formula_sum 'C7.50 H15 N0.75 O0.75 Zn0.75'
_cod_database_code 7115330

loop_
_symmetry_equiv_pos_as_xyz
'x, y, z'
'-y, x-y, z'
'-x+y, -x, z'
'x+2/3, y+1/3, z+1/3'
'-y+2/3, x-y+1/3, z+1/3'
'-x+y+2/3, -x+1/3, z+1/3'
'x+1/3, y+2/3, z+2/3'
'-y+1/3, x-y+2/3, z+2/3'
'-x+y+1/3, -x+2/3, z+2/3'
'-x, -y, -z'
'y, -x+y, -z'
'x-y, x, -z'
'-x+2/3, -y+1/3, -z+1/3'
'y+2/3, -x+y+1/3, -z+1/3'
'x-y+2/3, x+1/3, -z+1/3'
'-x+1/3, -y+2/3, -z+2/3'
'y+1/3, -x+y+2/3, -z+2/3'
'x-y+1/3, x+2/3, -z+2/3'

loop_
_atom_site_label
_atom_site_type_symbol
_atom_site_fract_x
_atom_site_fract_y
_atom_site_fract_z
_atom_site_U_iso_or_equiv
_atom_site_adp_type
_atom_site_occupancy
_atom_site_symmetry_multiplicity
_atom_site_calc_flag
_atom_site_refinement_flags
Zn1 Zn 0.84711(2) 0.97321(2) 0.00705(3) 0.01833(13) Uani 1 1 d .
O1 O 0.81261(13) 1.03405(13) -0.06260(16) 0.0203(5) Uani 1 1 d .
N1 N 0.76725(17) 0.87658(17) 0.08665(19) 0.0184(6) Uani 1 1 d .
C9 C 0.8688(3) 0.9151(3) 0.2056(3) 0.0309(9) Uani 1 1 d .
H9A H 0.8754 0.8694 0.1991 0.046 Uiso 1 1 calc R
H9B H 0.8838 0.9362 0.2673 0.046 Uiso 1 1 calc R
H9C H 0.9019 0.9549 0.1612 0.046 Uiso 1 1 calc R
C8 C 0.6828(2) 0.8502(2) -0.0469(3) 0.0285(9) Uani 1 1 d .
H8A H 0.6320 0.8408 -0.0684 0.043 Uiso 1 1 calc R
H8B H 0.6903 0.8069 -0.0659 0.043 Uiso 1 1 calc R
H8C H 0.7242 0.8990 -0.0730 0.043 Uiso 1 1 calc R
C7 C 0.7707(3) 0.9587(2) 0.2143(3) 0.0301(9) Uani 1 1 d .
H7A H 0.7775 0.9676 0.2808 0.036 Uiso 1 1 calc R
H7B H 0.8104 1.0068 0.1837 0.036 Uiso 1 1 calc R
C6 C 0.6859(2) 0.8561(2) 0.0568(3) 0.0232(8) Uani 1 1 d .
C5 C 0.7840(2) 0.8912(2) 0.1889(2) 0.0233(8) Uani 1 1 d .
C4 C 0.6902(3) 0.9433(3) 0.1877(3) 0.0387(10) Uani 1 1 d .
H4A H 0.6858 0.9899 0.2018 0.046 Uiso 1 1 calc R
H4B H 0.6504 0.8992 0.2241 0.046 Uiso 1 1 calc R
C3 C 0.6740(2) 0.9240(2) 0.0860(3) 0.0295(9) Uani 1 1 d .
H3A H 0.6197 0.9104 0.0724 0.035 Uiso 1 1 calc R
H3B H 0.7092 0.9708 0.0500 0.035 Uiso 1 1 calc R
C2 C 0.7361(3) 0.8186(3) 0.2480(3) 0.0398(10) Uani 1 1 d .
H2A H 0.7383 0.7743 0.2217 0.060 Uiso 1 1 calc R
H2B H 0.6818 0.8068 0.2502 0.060 Uiso 1 1 calc R
H2C H 0.7577 0.8285 0.3097 0.060 Uiso 1 1 calc R
C1 C 0.6208(2) 0.7781(2) 0.0926(3) 0.0337(10) Uani 1 1 d .
H1F H 0.5724 0.7637 0.0598 0.051 Uiso 1 1 calc R
H1G H 0.6133 0.7827 0.1577 0.051 Uiso 1 1 calc R
H1H H 0.6351 0.7379 0.0832 0.051 Uiso 1 1 calc R
C100 C 0.4062(3) 0.7319(3) 0.1676(5) 0.0696(18) Uani 1 1 d .
H10A H 0.4566 0.7770 0.1700 0.083 Uiso 1 1 calc R
H1 H 0.895(3) 1.045(3) -0.001(3) 0.050 Uiso 1 1 d .

loop_
_atom_site_aniso_label
_atom_site_aniso_U_11
_atom_site_aniso_U_22
_atom_site_aniso_U_33
_atom_site_aniso_U_23
_atom_site_aniso_U_13
_atom_site_aniso_U_12
Zn1 0.0179(2) 0.0163(2) 0.0200(2) 0.00249(18) 0.00138(17) 0.00797(18)
O1 0.0145(12) 0.0176(13) 0.0255(12) 0.0061(11) 0.0007(10) 0.0057(10)
N1 0.0212(16) 0.0199(15) 0.0168(14) 0.0017(13) 0.0047(13) 0.0124(13)
C9 0.039(2) 0.044(3) 0.0194(18) -0.0002(18) -0.0002(18) 0.027(2)
C8 0.0192(19) 0.029(2) 0.035(2) -0.0014(18) -0.0052(17) 0.0107(18)
C7 0.040(2) 0.030(2) 0.026(2) -0.0006(17) 0.0026(19) 0.0215(19)
C6 0.0177(19) 0.024(2) 0.0287(19) 0.0027(17) 0.0040(16) 0.0112(16)
C5 0.029(2) 0.031(2) 0.0147(16) 0.0030(15) 0.0051(15) 0.0191(18)
C4 0.047(3) 0.044(3) 0.040(2) 0.006(2) 0.016(2) 0.034(2)
C3 0.027(2) 0.029(2) 0.041(2) 0.0044(18) 0.0097(18) 0.0202(19)
C2 0.048(3) 0.043(3) 0.035(2) 0.012(2) 0.015(2) 0.028(2)
C1 0.020(2) 0.025(2) 0.051(3) 0.0060(19) 0.005(2) 0.0075(17)
C100 0.039(3) 0.046(3) 0.114(5) -0.003(3) 0.002(3) 0.014(3)

loop_
_atom_type_symbol
_atom_type_description
_atom_type_scat_dispersion_real
_atom_type_scat_dispersion_imag
_atom_type_scat_source
C C 0.0033 0.0016 'International Tables Vol C Tables 4.2.6.8 and 6.1.1.4'
H H 0.0000 0.0000 'International Tables Vol C Tables 4.2.6.8 and 6.1.1.4'
N N 0.0061 0.0033 'International Tables Vol C Tables 4.2.6.8 and 6.1.1.4'
O O 0.0106 0.0060 'International Tables Vol C Tables 4.2.6.8 and 6.1.1.4'
Zn Zn 0.2839 1.4301 'International Tables Vol C Tables 4.2.6.8 and 6.1.1.4'

loop_
_geom_angle_atom_site_label_1
_geom_angle_atom_site_label_2
_geom_angle_atom_site_label_3
_geom_angle
_geom_angle_site_symmetry_1
_geom_angle_site_symmetry_3
O1 Zn1 N1 120.92(11) . .
O1 Zn1 Zn1 72.05(7) . 11_565
N1 Zn1 Zn1 150.80(8) . 11_565
O1 Zn1 Zn1 142.43(8) . 12_655
N1 Zn1 Zn1 68.02(8) . 12_655
Zn1 Zn1 Zn1 119.462(5) 11_565 12_655
O1 Zn1 H1 63(2) . .
N1 Zn1 H1 150(2) . .
Zn1 Zn1 H1 10(2) 11_565 .
Zn1 Zn1 H1 129(2) 12_655 .
N1 O1 Zn1 111.80(18) 11_565 .
O1 N1 C6 107.8(3) 12_655 .
O1 N1 C5 107.0(3) 12_655 .
C6 N1 C5 115.7(3) . .
O1 N1 Zn1 106.58(17) 12_655 .
C6 N1 Zn1 107.1(2) . .
C5 N1 Zn1 112.1(2) . .
C5 C9 H9A 109.5 . .
C5 C9 H9B 109.5 . .
H9A C9 H9B 109.5 . .
C5 C9 H9C 109.5 . .
H9A C9 H9C 109.5 . .
H9B C9 H9C 109.5 . .
C6 C8 H8A 109.5 . .
C6 C8 H8B 109.5 . .
H8A C8 H8B 109.5 . .
C6 C8 H8C 109.5 . .
H8A C8 H8C 109.5 . .
H8B C8 H8C 109.5 . .
C4 C7 C5 112.5(3) . .
C4 C7 H7A 109.1 . .
C5 C7 H7A 109.1 . .
C4 C7 H7B 109.1 . .
C5 C7 H7B 109.1 . .
H7A C7 H7B 107.8 . .
N1 C6 C1 114.6(3) . .
N1 C6 C8 107.8(3) . .
C1 C6 C8 106.6(3) . .
N1 C6 C3 106.9(3) . .
C1 C6 C3 111.6(3) . .
C8 C6 C3 109.2(3) . .
C9 C5 C7 109.5(3) . .
C9 C5 C2 105.6(3) . .
C7 C5 C2 112.6(3) . .
C9 C5 N1 108.5(3) . .
C7 C5 N1 106.8(3) . .
C2 C5 N1 113.8(3) . .
C7 C4 C3 111.6(3) . .
C7 C4 H4A 109.3 . .
C3 C4 H4A 109.3 . .
C7 C4 H4B 109.3 . .
C3 C4 H4B 109.3 . .
H4A C4 H4B 108.0 . .
C6 C3 C4 112.7(3) . .
C6 C3 H3A 109.0 . .
C4 C3 H3A 109.0 . .
C6 C3 H3B 109.0 . .
C4 C3 H3B 109.0 . .
H3A C3 H3B 107.8 . .
C5 C2 H2A 109.5 . .
C5 C2 H2B 109.5 . .
H2A C2 H2B 109.5 . .
C5 C2 H2C 109.5 . .
H2A C2 H2C 109.5 . .
H2B C2 H2C 109.5 . .
C6 C1 H1F 109.5 . .
C6 C1 H1G 109.5 . .
H1F C1 H1G 109.5 . .
C6 C1 H1H 109.5 . .
H1F C1 H1H 109.5 . .
H1G C1 H1H 109.5 . .
C100 C100 C100 119.96(5) 14_455 15
C100 C100 H10A 120.0 14_455 .
C100 C100 H10A 120.0 15 .

loop_
_geom_bond_atom_site_label_1
_geom_bond_atom_site_label_2
_geom_bond_distance
_geom_bond_site_symmetry_2
Zn1 O1 1.947(2) .
Zn1 N1 2.123(3) .
Zn1 Zn1 2.8090(4) 11_565
Zn1 Zn1 2.8090(4) 12_655
Zn1 H1 1.26(5) .
O1 N1 1.437(4) 11_565
N1 O1 1.437(4) 12_655
N1 C6 1.518(5) .
N1 C5 1.535(4) .
C9 C5 1.521(6) .
C9 H9A 0.9800 .
C9 H9B 0.9800 .
C9 H9C 0.9800 .
C8 C6 1.527(5) .
C8 H8A 0.9800 .
C8 H8B 0.9800 .
C8 H8C 0.9800 .
C7 C4 1.518(6) .
C7 C5 1.533(5) .
C7 H7A 0.9900 .
C7 H7B 0.9900 .
C6 C1 1.528(5) .
C6 C3 1.537(5) .
C5 C2 1.534(6) .
C4 C3 1.536(6) .
C4 H4A 0.9900 .
C4 H4B 0.9900 .
C3 H3A 0.9900 .
C3 H3B 0.9900 .
C2 H2A 0.9800 .
C2 H2B 0.9800 .
C2 H2C 0.9800 .
C1 H1F 0.9800 .
C1 H1G 0.9800 .
C1 H1H 0.9800 .
C100 C100 1.375(5) 14_455
C100 C100 1.375(5) 15
C100 H10A 0.9500 .
